data_4316662
loop_
_publ_author_name
'Arpita Jana'
'Samit Majumder'
'Luca Carrella'
'Malabika Nayak'
'Thomas Weyhermueller'
'Supriya Dutta'
'Dieter Schollmeyer'
'Eva Rentschler'
'Rajesh Koner'
'Sasankasekhar Mohanta'

_publ_section_title
;
 Syntheses, Structures, and Magnetic Properties of Diphenoxo-Bridged
 CuIILnIII and NiII(Low-Spin)LnIII Compounds Derived from a Compartmental
 Ligand (Ln = Ce-Yb)
;
_journal_name_full 'Inorganic Chemistry'
_journal_page_first 9012
_journal_page_last 9025
_journal_paper_doi 10.1021/ic101445n
_journal_volume 49
_journal_year 2010
_chemical_formula_sum 'C24 H21 Cu N5 O14 Pr'
_chemical_formula_weight 807.91
_chemical_name_systematic
; 
 ? 
;
_space_group_IT_number 14
_symmetry_cell_setting monoclinic
_symmetry_space_group_name_Hall '-P 2ybc'
_symmetry_space_group_name_H-M 'P 1 21/c 1'
_atom_sites_solution_hydrogens geom
_atom_sites_solution_primary direct
_atom_sites_solution_secondary difmap
_audit_creation_method SHELXL-97
_cell_angle_alpha 90.00
_cell_angle_beta 116.896(2)
_cell_angle_gamma 90.00
_cell_formula_units_Z 4
_cell_length_a 14.5748(6)
_cell_length_b 14.1728(6)
_cell_length_c 15.7861(7)
_cell_measurement_temperature 296(2)
_cell_volume 2908.1(2)
_computing_cell_refinement 'SMART (Bruker, 2002)'
_computing_data_collection 'SMART (Bruker, 2002)'
_computing_data_reduction 'SAINT (Bruker, 2002)'
_computing_molecular_graphics 'SHELXTL (Bruker, 2002)'
_computing_publication_material 'SHELXTL (Bruker, 2002)'
_computing_structure_refinement 'SHELXL-97 (Sheldrick, 1997)'
_computing_structure_solution 'SHELXS-97 (Sheldrick, 1990)'
_diffrn_ambient_temperature 296(2)
_diffrn_measured_fraction_theta_full 0.997
_diffrn_measured_fraction_theta_max 0.997
_diffrn_measurement_device_type 'CCD area detector'
_diffrn_measurement_method '\f and \w scans'
_diffrn_radiation_monochromator graphite
_diffrn_radiation_source 'fine-focus sealed tube'
_diffrn_radiation_type MoK\a
_diffrn_radiation_wavelength 0.71073
_diffrn_reflns_av_R_equivalents 0.0570
_diffrn_reflns_av_sigmaI/netI 0.0387
_diffrn_reflns_limit_h_max 20
_diffrn_reflns_limit_h_min -20
_diffrn_reflns_limit_k_max 20
_diffrn_reflns_limit_k_min -20
_diffrn_reflns_limit_l_max 22
_diffrn_reflns_limit_l_min -22
_diffrn_reflns_number 55083
_diffrn_reflns_theta_full 30.75
_diffrn_reflns_theta_max 30.75
_diffrn_reflns_theta_min 2.04
_diffrn_standards_decay_% <1
_exptl_absorpt_coefficient_mu 2.465
_exptl_absorpt_correction_T_max 0.7087
_exptl_absorpt_correction_T_min 0.6384
_exptl_absorpt_correction_type multi-scan
_exptl_absorpt_process_details 'SADABS (Sheldrick, 1997)'
_exptl_crystal_colour red
_exptl_crystal_density_diffrn 1.845
_exptl_crystal_density_method 'not measured'
_exptl_crystal_description rectangular
_exptl_crystal_F_000 1600
_exptl_crystal_size_max 0.20
_exptl_crystal_size_mid 0.18
_exptl_crystal_size_min 0.15
_refine_diff_density_max 0.832
_refine_diff_density_min -0.869
_refine_diff_density_rms 0.103
_refine_ls_extinction_method none
_refine_ls_goodness_of_fit_ref 0.856
_refine_ls_hydrogen_treatment constr
_refine_ls_matrix_type full
_refine_ls_number_parameters 405
_refine_ls_number_reflns 9045
_refine_ls_number_restraints 0
_refine_ls_restrained_S_all 0.856
_refine_ls_R_factor_all 0.0544
_refine_ls_R_factor_gt 0.0349
_refine_ls_shift/su_max 0.001
_refine_ls_shift/su_mean 0.000
_refine_ls_structure_factor_coef Fsqd
_refine_ls_weighting_details 'calc w=1/[\s^2^(Fo^2^)+(0.1000P)^2^+0.3800P] where P=(Fo^2^+2Fc^2^)/3'
_refine_ls_weighting_scheme calc
_refine_ls_wR_factor_gt 0.1081
_refine_ls_wR_factor_ref 0.1252
_reflns_number_gt 6969
_reflns_number_total 9045
_reflns_threshold_expression >2sigma(I)
_cod_data_source_file ic101445n_si_001_02.cif
_cod_data_source_block 2
_cod_depositor_comments
;
The following automatic conversions were performed:

'_symmetry_cell_setting' value 'Monoclinic' changed to 'monoclinic'
according to the built-in table from CIF Core dictionary named
'cif_core.dic' version 2.4.1 from 2010-06-29.

Automatic conversion script
Id: cif_fix_values 1646 2011-03-28 12:23:43Z adriana 
;
_cod_database_code 4316662

loop_
_symmetry_equiv_pos_as_xyz
'x, y, z'
'-x, y+1/2, -z+1/2'
'-x, -y, -z'
'x, -y-1/2, z-1/2'

loop_
_atom_site_label
_atom_site_type_symbol
_atom_site_fract_x
_atom_site_fract_y
_atom_site_fract_z
_atom_site_U_iso_or_equiv
_atom_site_adp_type
_atom_site_occupancy
_atom_site_symmetry_multiplicity
_atom_site_calc_flag
_atom_site_refinement_flags
_atom_site_disorder_assembly
_atom_site_disorder_group
Cu1 Cu 0.44972(3) 0.20177(3) 0.11408(3) 0.03146(11) Uani 1 1 d . . .
O1 O 0.36857(18) 0.31200(16) 0.09402(18) 0.0312(5) Uani 1 1 d . . .
Pr1 Pr 0.207186(13) 0.257754(12) 0.101685(12) 0.02622(7) Uani 1 1 d . . .
C2 C 0.4030(3) 0.3998(2) 0.1013(2) 0.0287(6) Uani 1 1 d . . .
C3 C 0.3349(3) 0.4728(2) 0.0953(3) 0.0348(7) Uani 1 1 d . . .
C4 C 0.3641(3) 0.5664(3) 0.1026(3) 0.0437(9) Uani 1 1 d . . .
H4 H 0.3181 0.6137 0.0985 0.052 Uiso 1 1 calc R . .
C5 C 0.4623(3) 0.5896(3) 0.1159(3) 0.0508(10) Uani 1 1 d . . .
H5 H 0.4821 0.6526 0.1213 0.061 Uiso 1 1 calc R . .
C6 C 0.5302(3) 0.5205(3) 0.1210(3) 0.0442(9) Uani 1 1 d . . .
H6 H 0.5957 0.5370 0.1298 0.053 Uiso 1 1 calc R . .
C7 C 0.5019(3) 0.4246(3) 0.1131(3) 0.0346(7) Uani 1 1 d . . .
C8 C 0.5774(3) 0.3564(3) 0.1194(3) 0.0414(8) Uani 1 1 d . . .
H8 H 0.6393 0.3796 0.1243 0.050 Uiso 1 1 calc R . .
N9 N 0.5678(3) 0.2673(2) 0.1190(3) 0.0425(8) Uani 1 1 d . . .
C10 C 0.6374(6) 0.2044(5) 0.1021(5) 0.0313(13) Uiso 0.50 1 d P . .
C10' C 0.6613(6) 0.1975(5) 0.1554(6) 0.0377(15) Uiso 0.50 1 d P . .
C11 C 0.7474(4) 0.2365(3) 0.1327(4) 0.0529(11) Uani 1 1 d . . .
H11 H 0.7675 0.3032 0.1404 0.064 Uiso 1 1 calc R . .
C12 C 0.8201(5) 0.1578(5) 0.1393(7) 0.117(3) Uani 1 1 d . . .
H12 H 0.8864 0.1759 0.1424 0.140 Uiso 1 1 calc R . .
C13 C 0.8159(8) 0.0766(7) 0.1771(7) 0.051(2) Uiso 0.50 1 d P . .
H13 H 0.8774 0.0456 0.2255 0.061 Uiso 0.50 1 calc PR . .
C13' C 0.7883(7) 0.0604(6) 0.1155(6) 0.0459(18) Uiso 0.50 1 d P . .
H13' H 0.8199 0.0162 0.0888 0.055 Uiso 0.50 1 calc PR . .
C14 C 0.7012(3) 0.0336(3) 0.1419(4) 0.0609(13) Uani 1 1 d . . .
C15 C 0.6438(5) 0.1197(5) 0.1640(5) 0.0411(14) Uiso 0.58 1 d P . .
C15' C 0.6160(6) 0.1061(5) 0.1004(5) 0.0254(13) Uiso 0.42 1 d P . .
N16 N 0.5310(3) 0.0910(3) 0.1308(3) 0.0560(11) Uani 1 1 d . . .
C17 C 0.5044(3) 0.0063(3) 0.1394(3) 0.0474(10) Uani 1 1 d . . .
H17 H 0.5513 -0.0416 0.1475 0.057 Uiso 1 1 calc R . .
C18 C 0.4089(3) -0.0203(2) 0.1376(3) 0.0332(7) Uani 1 1 d . . .
C19 C 0.3938(3) -0.1182(2) 0.1454(3) 0.0383(8) Uani 1 1 d . . .
H19 H 0.4454 -0.1607 0.1522 0.046 Uiso 1 1 calc R . .
C20 C 0.3053(3) -0.1504(3) 0.1429(3) 0.0428(9) Uani 1 1 d . . .
H20 H 0.2962 -0.2149 0.1467 0.051 Uiso 1 1 calc R . .
C21 C 0.2272(3) -0.0880(2) 0.1347(3) 0.0383(8) Uani 1 1 d . . .
H21 H 0.1669 -0.1109 0.1338 0.046 Uiso 1 1 calc R . .
C22 C 0.2404(3) 0.0077(2) 0.1279(3) 0.0303(6) Uani 1 1 d . . .
C23 C 0.3315(3) 0.0435(2) 0.1292(2) 0.0304(6) Uani 1 1 d . . .
O24 O 0.33788(19) 0.13709(16) 0.12199(19) 0.0342(5) Uani 1 1 d . . .
O25 O 0.23982(19) 0.44213(16) 0.08392(19) 0.0353(5) Uani 1 1 d . . .
C26 C 0.1601(3) 0.5138(3) 0.0583(3) 0.0383(8) Uani 1 1 d . . .
H26A H 0.1872 0.5675 0.1004 0.046 Uiso 1 1 calc R . .
H26B H 0.1028 0.4884 0.0665 0.046 Uiso 1 1 calc R . .
C27 C 0.1223(4) 0.5460(4) -0.0426(3) 0.0551(11) Uani 1 1 d . . .
H27A H 0.1769 0.5776 -0.0493 0.083 Uiso 1 1 calc R . .
H27B H 0.0656 0.5886 -0.0589 0.083 Uiso 1 1 calc R . .
H27C H 0.1002 0.4923 -0.0842 0.083 Uiso 1 1 calc R . .
O28 O 0.16823(18) 0.07470(16) 0.11833(19) 0.0328(5) Uani 1 1 d . . .
C29 C 0.0782(3) 0.0418(3) 0.1271(3) 0.0375(8) Uani 1 1 d . . .
H29A H 0.0531 -0.0158 0.0908 0.045 Uiso 1 1 calc R . .
H29B H 0.0242 0.0888 0.1005 0.045 Uiso 1 1 calc R . .
C30 C 0.1014(4) 0.0236(3) 0.2282(3) 0.0531(11) Uani 1 1 d . . .
H30A H 0.1608 -0.0164 0.2573 0.080 Uiso 1 1 calc R . .
H30B H 0.0436 -0.0068 0.2301 0.080 Uiso 1 1 calc R . .
H30C H 0.1149 0.0824 0.2619 0.080 Uiso 1 1 calc R . .
N40 N 0.0863(2) 0.3162(2) 0.2066(2) 0.0354(6) Uani 1 1 d . . .
O41 O 0.1541(2) 0.36925(19) 0.2036(2) 0.0417(6) Uani 1 1 d . . .
O42 O 0.0599(3) 0.24612(18) 0.1518(3) 0.0452(7) Uani 1 1 d . . .
O43 O 0.0467(2) 0.3329(3) 0.2588(2) 0.0562(8) Uani 1 1 d . . .
N50 N 0.3415(3) 0.2640(2) 0.3217(3) 0.0366(7) Uani 1 1 d . . .
O51 O 0.2719(2) 0.2032(2) 0.2879(3) 0.0538(8) Uani 1 1 d . . .
O52 O 0.3625(2) 0.3080(2) 0.26325(19) 0.0445(6) Uani 1 1 d . . .
O53 O 0.3890(3) 0.2809(3) 0.4067(2) 0.0646(9) Uani 1 1 d . . .
N60 N -0.0109(3) 0.2678(2) -0.0574(3) 0.0394(7) Uani 1 1 d . . .
O61 O 0.0435(2) 0.33990(19) -0.0193(2) 0.0460(7) Uani 1 1 d . . .
O62 O 0.0329(2) 0.18911(18) -0.0318(2) 0.0389(6) Uani 1 1 d . . .
O63 O -0.1014(3) 0.2752(3) -0.1147(3) 0.0635(10) Uani 1 1 d . . .
O70 O 0.1987(3) 0.2384(3) -0.0597(3) 0.0685(12) Uani 1 1 d . . .

loop_
_atom_site_aniso_label
_atom_site_aniso_U_11
_atom_site_aniso_U_22
_atom_site_aniso_U_33
_atom_site_aniso_U_23
_atom_site_aniso_U_13
_atom_site_aniso_U_12
Cu1 0.0270(2) 0.0281(2) 0.0443(2) 0.00172(16) 0.02053(19) -0.00087(15)
O1 0.0309(12) 0.0252(11) 0.0437(14) -0.0001(9) 0.0223(11) -0.0035(9)
Pr1 0.02380(10) 0.02603(10) 0.03096(11) -0.00098(6) 0.01425(8) -0.00144(6)
C2 0.0317(16) 0.0246(14) 0.0307(16) 0.0005(11) 0.0151(13) -0.0050(12)
C3 0.0339(18) 0.0301(16) 0.0405(19) 0.0028(13) 0.0170(15) -0.0042(13)
C4 0.042(2) 0.0244(16) 0.063(3) 0.0026(16) 0.0222(19) -0.0014(14)
C5 0.051(2) 0.0300(18) 0.068(3) 0.0052(17) 0.023(2) -0.0097(16)
C6 0.041(2) 0.0366(19) 0.053(2) 0.0003(16) 0.0196(18) -0.0142(16)
C7 0.0337(18) 0.0340(17) 0.0364(18) 0.0004(13) 0.0162(15) -0.0077(13)
C8 0.0330(19) 0.0396(19) 0.060(2) -0.0057(17) 0.0279(18) -0.0104(15)
N9 0.0313(17) 0.0409(16) 0.063(2) -0.0052(15) 0.0284(17) -0.0044(13)
C11 0.038(2) 0.058(3) 0.075(3) -0.005(2) 0.036(2) -0.0056(19)
C12 0.061(4) 0.074(4) 0.255(10) -0.042(5) 0.106(6) -0.013(3)
C14 0.037(2) 0.050(2) 0.107(4) 0.020(3) 0.043(3) 0.0151(19)
N16 0.0333(18) 0.0413(18) 0.105(3) 0.0239(19) 0.041(2) 0.0095(14)
C17 0.036(2) 0.0346(19) 0.080(3) 0.0135(19) 0.034(2) 0.0096(15)
C18 0.0309(17) 0.0292(15) 0.0432(19) 0.0024(13) 0.0200(15) 0.0022(13)
C19 0.0351(19) 0.0280(16) 0.049(2) 0.0015(14) 0.0172(16) 0.0055(13)
C20 0.046(2) 0.0238(15) 0.061(3) 0.0018(15) 0.026(2) -0.0033(14)
C21 0.0366(19) 0.0295(17) 0.051(2) -0.0016(15) 0.0219(17) -0.0041(14)
C22 0.0272(16) 0.0267(15) 0.0380(17) -0.0009(12) 0.0158(14) -0.0002(12)
C23 0.0289(16) 0.0275(14) 0.0353(17) 0.0015(12) 0.0149(14) 0.0004(12)
O24 0.0325(12) 0.0248(11) 0.0518(15) 0.0035(10) 0.0248(11) -0.0004(9)
O25 0.0337(13) 0.0236(11) 0.0518(15) 0.0035(10) 0.0222(12) 0.0000(9)
C26 0.0366(19) 0.0291(16) 0.048(2) 0.0054(14) 0.0183(17) 0.0053(14)
C27 0.047(2) 0.061(3) 0.054(3) 0.014(2) 0.020(2) 0.007(2)
O28 0.0302(12) 0.0248(10) 0.0503(14) 0.0028(10) 0.0242(11) -0.0001(9)
C29 0.0294(18) 0.0317(16) 0.057(2) -0.0020(15) 0.0241(17) -0.0059(13)
C30 0.057(3) 0.057(3) 0.059(3) 0.004(2) 0.039(2) -0.006(2)
N40 0.0333(15) 0.0413(16) 0.0337(15) 0.0031(12) 0.0169(13) 0.0093(12)
O41 0.0362(14) 0.0422(14) 0.0473(15) -0.0073(12) 0.0196(12) -0.0047(11)
O42 0.0446(17) 0.0437(16) 0.0573(19) -0.0085(12) 0.0319(16) -0.0065(12)
O43 0.0551(19) 0.075(2) 0.0533(18) 0.0022(16) 0.0377(16) 0.0160(16)
N50 0.0268(15) 0.0429(16) 0.0407(17) 0.0031(13) 0.0158(14) 0.0051(12)
O51 0.0395(16) 0.0442(16) 0.078(2) 0.0081(15) 0.0262(16) -0.0047(13)
O52 0.0364(15) 0.0592(18) 0.0396(15) 0.0020(12) 0.0186(12) -0.0093(12)
O53 0.059(2) 0.097(3) 0.0341(16) 0.0031(17) 0.0175(16) 0.006(2)
N60 0.0332(17) 0.0345(15) 0.0435(18) -0.0003(13) 0.0112(14) -0.0068(12)
O61 0.0367(14) 0.0326(13) 0.0554(17) -0.0027(12) 0.0093(13) -0.0040(11)
O62 0.0386(14) 0.0309(12) 0.0457(15) 0.0014(11) 0.0177(12) 0.0001(10)
O63 0.0359(17) 0.0504(17) 0.072(2) 0.0032(16) -0.0040(16) -0.0031(14)
O70 0.048(2) 0.126(4) 0.0395(18) -0.0204(18) 0.0269(17) -0.0221(19)

loop_
_atom_type_symbol
_atom_type_description
_atom_type_scat_dispersion_real
_atom_type_scat_dispersion_imag
_atom_type_scat_source
C C 0.0033 0.0016 'International Tables Vol C Tables 4.2.6.8 and 6.1.1.4'
H H 0.0000 0.0000 'International Tables Vol C Tables 4.2.6.8 and 6.1.1.4'
N N 0.0061 0.0033 'International Tables Vol C Tables 4.2.6.8 and 6.1.1.4'
O O 0.0106 0.0060 'International Tables Vol C Tables 4.2.6.8 and 6.1.1.4'
Cu Cu 0.3201 1.2651 'International Tables Vol C Tables 4.2.6.8 and 6.1.1.4'
Pr Pr -0.2180 2.8214 'International Tables Vol C Tables 4.2.6.8 and 6.1.1.4'

loop_
_geom_angle_atom_site_label_1
_geom_angle_atom_site_label_2
_geom_angle_atom_site_label_3
_geom_angle
_geom_angle_site_symmetry_1
_geom_angle_site_symmetry_3
_geom_angle_publ_flag
O1 Cu1 N16 178.43(16) . . ?
O1 Cu1 O24 85.45(10) . . ?
N16 Cu1 O24 95.16(12) . . ?
O1 Cu1 N9 95.05(12) . . ?
N16 Cu1 N9 84.49(14) . . ?
O24 Cu1 N9 174.59(15) . . ?
O1 Cu1 Pr1 43.53(7) . . ?
N16 Cu1 Pr1 137.08(10) . . ?
O24 Cu1 Pr1 41.92(7) . . ?
N9 Cu1 Pr1 138.22(10) . . ?
C2 O1 Cu1 125.1(2) . . ?
C2 O1 Pr1 127.2(2) . . ?
Cu1 O1 Pr1 105.35(9) . . ?
O24 Pr1 O70 74.76(12) . . ?
O24 Pr1 O1 62.44(7) . . ?
O70 Pr1 O1 66.70(10) . . ?
O24 Pr1 O61 144.50(9) . . ?
O70 Pr1 O61 72.02(12) . . ?
O1 Pr1 O61 113.49(9) . . ?
O24 Pr1 O42 127.54(8) . . ?
O70 Pr1 O42 129.19(11) . . ?
O1 Pr1 O42 160.91(9) . . ?
O61 Pr1 O42 68.78(10) . . ?
O24 Pr1 O41 139.94(9) . . ?
O70 Pr1 O41 143.13(12) . . ?
O1 Pr1 O41 112.78(8) . . ?
O61 Pr1 O41 75.45(9) . . ?
O42 Pr1 O41 48.44(8) . . ?
O24 Pr1 O52 77.69(9) . . ?
O70 Pr1 O52 129.80(10) . . ?
O1 Pr1 O52 63.45(8) . . ?
O61 Pr1 O52 134.62(9) . . ?
O42 Pr1 O52 100.86(9) . . ?
O41 Pr1 O52 66.62(9) . . ?
O24 Pr1 O62 104.77(8) . . ?
O70 Pr1 O62 64.03(10) . . ?
O1 Pr1 O62 130.71(8) . . ?
O61 Pr1 O62 48.61(8) . . ?
O42 Pr1 O62 65.98(9) . . ?
O41 Pr1 O62 105.56(8) . . ?
O52 Pr1 O62 165.36(8) . . ?
O24 Pr1 O25 121.53(7) . . ?
O70 Pr1 O25 86.00(11) . . ?
O1 Pr1 O25 59.21(7) . . ?
O61 Pr1 O25 68.32(8) . . ?
O42 Pr1 O25 107.54(8) . . ?
O41 Pr1 O25 65.95(8) . . ?
O52 Pr1 O25 73.93(9) . . ?
O62 Pr1 O25 115.15(8) . . ?
O24 Pr1 O28 60.32(7) . . ?
O70 Pr1 O28 94.48(11) . . ?
O1 Pr1 O28 122.62(7) . . ?
O61 Pr1 O28 110.10(8) . . ?
O42 Pr1 O28 70.77(7) . . ?
O41 Pr1 O28 112.86(8) . . ?
O52 Pr1 O28 107.04(8) . . ?
O62 Pr1 O28 63.56(8) . . ?
O25 Pr1 O28 178.14(7) . . ?
O24 Pr1 O51 78.22(9) . . ?
O70 Pr1 O51 152.47(13) . . ?
O1 Pr1 O51 105.00(9) . . ?
O61 Pr1 O51 132.46(9) . . ?
O42 Pr1 O51 65.85(10) . . ?
O41 Pr1 O51 64.33(9) . . ?
O52 Pr1 O51 46.62(9) . . ?
O62 Pr1 O51 119.21(8) . . ?
O25 Pr1 O51 113.04(9) . . ?
O28 Pr1 O51 67.16(9) . . ?
O24 Pr1 Cu1 31.33(5) . . ?
O70 Pr1 Cu1 67.74(9) . . ?
O1 Pr1 Cu1 31.12(5) . . ?
O61 Pr1 Cu1 135.42(7) . . ?
O42 Pr1 Cu1 155.16(7) . . ?
O41 Pr1 Cu1 131.97(6) . . ?
O52 Pr1 Cu1 66.88(6) . . ?
O62 Pr1 Cu1 122.44(6) . . ?
O25 Pr1 Cu1 90.24(5) . . ?
O28 Pr1 Cu1 91.61(5) . . ?
O51 Pr1 Cu1 91.53(6) . . ?
O1 C2 C3 117.1(3) . . ?
O1 C2 C7 124.7(3) . . ?
C3 C2 C7 118.3(3) . . ?
C4 C3 O25 124.4(3) . . ?
C4 C3 C2 121.2(3) . . ?
O25 C3 C2 114.4(3) . . ?
C3 C4 C5 119.9(4) . . ?
C6 C5 C4 120.5(4) . . ?
C5 C6 C7 120.6(4) . . ?
C6 C7 C2 119.5(4) . . ?
C6 C7 C8 117.3(3) . . ?
C2 C7 C8 123.2(3) . . ?
N9 C8 C7 126.1(3) . . ?
C8 N9 C10 121.5(4) . . ?
C8 N9 C10' 123.3(4) . . ?
C10 N9 C10' 28.7(3) . . ?
C8 N9 Cu1 125.1(3) . . ?
C10 N9 Cu1 112.3(3) . . ?
C10' N9 Cu1 108.9(3) . . ?
C10' C10 C15' 83.3(9) . . ?
C10' C10 N9 83.3(9) . . ?
C15' C10 N9 115.8(6) . . ?
C10' C10 C11 78.2(9) . . ?
C15' C10 C11 119.3(6) . . ?
N9 C10 C11 118.5(5) . . ?
C10' C10 C15 47.3(8) . . ?
C15' C10 C15 36.1(4) . . ?
N9 C10 C15 102.1(5) . . ?
C11 C10 C15 106.4(6) . . ?
C10 C10' C15 103.8(10) . . ?
C10 C10' C15' 67.4(8) . . ?
C15 C10' C15' 36.6(5) . . ?
C10 C10' C11 73.3(8) . . ?
C15 C10' C11 127.7(7) . . ?
C15' C10' C11 110.9(6) . . ?
C10 C10' N9 68.0(8) . . ?
C15 C10' N9 116.4(7) . . ?
C15' C10' N9 104.2(6) . . ?
C11 C10' N9 110.5(5) . . ?
C12 C11 C10 114.0(5) . . ?
C12 C11 C10' 109.6(5) . . ?
C10 C11 C10' 28.5(3) . . ?
C13 C12 C13' 37.5(5) . . ?
C13 C12 C11 120.4(6) . . ?
C13' C12 C11 123.6(6) . . ?
C13' C13 C12 79.8(10) . . ?
C13' C13 C14 69.2(9) . . ?
C12 C13 C14 115.3(8) . . ?
C13 C13' C12 62.7(9) . . ?
C13 C13' C14 78.1(9) . . ?
C12 C13' C14 111.6(7) . . ?
C15' C14 C13' 109.2(5) . . ?
C15' C14 C15 34.1(3) . . ?
C13' C14 C15 116.3(5) . . ?
C15' C14 C13 114.2(5) . . ?
C13' C14 C13 32.7(4) . . ?
C15 C14 C13 101.4(5) . . ?
C15' C15 C10' 94.8(8) . . ?
C15' C15 C10 66.1(7) . . ?
C10' C15 C10 28.9(5) . . ?
C15' C15 N16 72.3(7) . . ?
C10' C15 N16 118.2(7) . . ?
C10 C15 N16 104.1(5) . . ?
C15' C15 C14 67.5(6) . . ?
C10' C15 C14 122.4(7) . . ?
C10 C15 C14 110.2(5) . . ?
N16 C15 C14 107.9(5) . . ?
C15 C15' C10 77.9(7) . . ?
C15 C15' C14 78.4(7) . . ?
C10 C15' C14 121.7(6) . . ?
C15 C15' N16 72.9(6) . . ?
C10 C15' N16 109.4(6) . . ?
C14 C15' N16 113.0(5) . . ?
C15 C15' C10' 48.6(6) . . ?
C10 C15' C10' 29.4(4) . . ?
C14 C15' C10' 105.6(6) . . ?
N16 C15' C10' 98.2(5) . . ?
C17 N16 C15' 119.2(4) . . ?
C17 N16 C15 122.5(4) . . ?
C15' N16 C15 34.8(4) . . ?
C17 N16 Cu1 125.7(3) . . ?
C15' N16 Cu1 112.3(3) . . ?
C15 N16 Cu1 109.3(3) . . ?
N16 C17 C18 125.4(3) . . ?
C23 C18 C19 119.3(3) . . ?
C23 C18 C17 124.4(3) . . ?
C19 C18 C17 116.3(3) . . ?
C20 C19 C18 120.7(3) . . ?
C19 C20 C21 121.0(3) . . ?
C22 C21 C20 119.4(3) . . ?
O28 C22 C21 124.2(3) . . ?
O28 C22 C23 114.8(3) . . ?
C21 C22 C23 121.0(3) . . ?
O24 C23 C18 124.2(3) . . ?
O24 C23 C22 117.2(3) . . ?
C18 C23 C22 118.6(3) . . ?
C23 O24 Cu1 124.9(2) . . ?
C23 O24 Pr1 128.1(2) . . ?
Cu1 O24 Pr1 106.75(9) . . ?
C3 O25 C26 116.3(3) . . ?
C3 O25 Pr1 120.3(2) . . ?
C26 O25 Pr1 123.3(2) . . ?
O25 C26 C27 111.7(3) . . ?
C22 O28 C29 116.5(3) . . ?
C22 O28 Pr1 119.49(18) . . ?
C29 O28 Pr1 123.77(19) . . ?
O28 C29 C30 112.2(3) . . ?
O43 N40 O41 121.8(3) . . ?
O43 N40 O42 121.6(3) . . ?
O41 N40 O42 116.6(3) . . ?
N40 O41 Pr1 96.77(19) . . ?
N40 O42 Pr1 96.9(2) . . ?
O53 N50 O51 123.3(4) . . ?
O53 N50 O52 120.1(4) . . ?
O51 N50 O52 116.6(3) . . ?
N50 O51 Pr1 94.7(2) . . ?
N50 O52 Pr1 100.9(2) . . ?
O63 N60 O62 122.4(3) . . ?
O63 N60 O61 121.1(3) . . ?
O62 N60 O61 116.5(3) . . ?
N60 O61 Pr1 99.1(2) . . ?
N60 O62 Pr1 95.4(2) . . ?

loop_
_geom_bond_atom_site_label_1
_geom_bond_atom_site_label_2
_geom_bond_distance
_geom_bond_site_symmetry_2
_geom_bond_publ_flag
Cu1 O1 1.898(2) . ?
Cu1 N16 1.912(3) . ?
Cu1 O24 1.923(2) . ?
Cu1 N9 1.925(3) . ?
Cu1 Pr1 3.5408(5) . ?
O1 C2 1.328(4) . ?
O1 Pr1 2.529(2) . ?
Pr1 O24 2.471(2) . ?
Pr1 O70 2.509(3) . ?
Pr1 O61 2.564(3) . ?
Pr1 O42 2.607(3) . ?
Pr1 O41 2.610(3) . ?
Pr1 O52 2.629(3) . ?
Pr1 O62 2.645(3) . ?
Pr1 O25 2.693(2) . ?
Pr1 O28 2.694(2) . ?
Pr1 O51 2.760(3) . ?
C2 C3 1.407(5) . ?
C2 C7 1.411(5) . ?
C3 C4 1.383(5) . ?
C3 O25 1.384(4) . ?
C4 C5 1.389(6) . ?
C5 C6 1.368(6) . ?
C6 C7 1.410(5) . ?
C7 C8 1.435(5) . ?
C8 N9 1.271(5) . ?
N9 C10 1.463(7) . ?
N9 C10' 1.567(8) . ?
C10 C10' 0.758(9) . ?
C10 C15' 1.425(10) . ?
C10 C11 1.521(8) . ?
C10 C15 1.523(10) . ?
C10' C15 1.154(10) . ?
C10' C15' 1.533(11) . ?
C10' C11 1.554(9) . ?
C11 C12 1.510(8) . ?
C12 C13 1.310(12) . ?
C12 C13' 1.450(11) . ?
C13 C13' 0.897(12) . ?
C13 C14 1.623(11) . ?
C13' C14 1.551(9) . ?
C14 C15' 1.514(8) . ?
C14 C15 1.605(8) . ?
C15 C15' 0.917(9) . ?
C15 N16 1.538(8) . ?
C15' N16 1.533(8) . ?
N16 C17 1.288(5) . ?
C17 C18 1.431(5) . ?
C18 C23 1.405(5) . ?
C18 C19 1.418(5) . ?
C19 C20 1.352(5) . ?
C20 C21 1.400(5) . ?
C21 C22 1.381(5) . ?
C22 O28 1.374(4) . ?
C22 C23 1.413(5) . ?
C23 O24 1.338(4) . ?
O25 C26 1.457(4) . ?
C26 C27 1.501(6) . ?
O28 C29 1.457(4) . ?
C29 C30 1.495(6) . ?
N40 O43 1.225(4) . ?
N40 O41 1.258(4) . ?
N40 O42 1.258(4) . ?
N50 O53 1.225(5) . ?
N50 O51 1.252(4) . ?
N50 O52 1.260(4) . ?
N60 O63 1.220(5) . ?
N60 O62 1.257(4) . ?
N60 O61 1.266(4) . ?
